data_4003287
loop_
_publ_author_name
'Ando, Shinji'
'Fukushima, Takanori'
'Yamaguchi, Takeo'

_publ_section_title
;
 Discrete Self-Assembly and Functionality of Guest Molecules in an Organic
 Framework
;
_journal_issue 16
_journal_name_full 'Chemistry of Materials'
_journal_page_first 5847
_journal_paper_doi 10.1021/acs.chemmater.6b02230
_journal_volume 28
_journal_year 2016
_chemical_formula_moiety 'C28 H19 N O'
_chemical_formula_sum 'C28 H19 N O'
_chemical_formula_weight 385.44
_space_group_crystal_system orthorhombic
_space_group_IT_number 61
_space_group_name_Hall '-P 2ac 2ab'
_space_group_name_H-M_alt 'P b c a'
_atom_sites_solution_hydrogens difmap
_atom_sites_solution_primary direct
_atom_sites_solution_secondary difmap
_audit_creation_method SHELXL-2014
_cell_angle_alpha 90
_cell_angle_beta 90
_cell_angle_gamma 90
_cell_formula_units_Z 8
_cell_length_a 23.9625(4)
_cell_length_b 12.8754(2)
_cell_length_c 12.4685(3)
_cell_measurement_reflns_used 107311
_cell_measurement_temperature 90
_cell_measurement_theta_max 31.4
_cell_measurement_theta_min 0.85
_cell_volume 3846.87(13)
_computing_cell_refinement HKL2000
_computing_data_collection CrystalClear
_computing_data_reduction HKL2000
_computing_molecular_graphics SV
_computing_publication_material 'SHELXL-2014 (Sheldrick, 2014)'
_computing_structure_refinement 'SHELXL-2014 (Sheldrick, 2014)'
_computing_structure_solution SIR2004
_diffrn_ambient_temperature 90
_diffrn_detector_area_resol_mean 7.31
_diffrn_measured_fraction_theta_full 1.000
_diffrn_measured_fraction_theta_max 0.999
_diffrn_measurement_device_type 'Rigaku AFC-8 with Saturn70 CCD'
_diffrn_measurement_method \w-scan
_diffrn_radiation_type MoK\a
_diffrn_radiation_wavelength 0.71073
_diffrn_reflns_av_R_equivalents 0.0705
_diffrn_reflns_av_unetI/netI 0.0327
_diffrn_reflns_Laue_measured_fraction_full 1.000
_diffrn_reflns_Laue_measured_fraction_max 0.999
_diffrn_reflns_limit_h_max 34
_diffrn_reflns_limit_h_min -34
_diffrn_reflns_limit_k_max 18
_diffrn_reflns_limit_k_min -18
_diffrn_reflns_limit_l_max 18
_diffrn_reflns_limit_l_min -18
_diffrn_reflns_number 100661
_diffrn_reflns_point_group_measured_fraction_full 1.000
_diffrn_reflns_point_group_measured_fraction_max 0.999
_diffrn_reflns_theta_full 25.242
_diffrn_reflns_theta_max 31.142
_diffrn_reflns_theta_min 1.700
_diffrn_source 'Fine-focus rotating anode'
_exptl_absorpt_coefficient_mu 0.080
_exptl_absorpt_correction_type none
_exptl_crystal_colour yellow
_exptl_crystal_density_diffrn 1.331
_exptl_crystal_description pillar
_exptl_crystal_F_000 1616
_exptl_crystal_size_max 0.260
_exptl_crystal_size_mid 0.160
_exptl_crystal_size_min 0.110
_refine_diff_density_max 0.310
_refine_diff_density_min -0.281
_refine_diff_density_rms 0.055
_refine_ls_extinction_method none
_refine_ls_goodness_of_fit_ref 1.074
_refine_ls_hydrogen_treatment constr
_refine_ls_matrix_type full
_refine_ls_number_parameters 272
_refine_ls_number_reflns 6212
_refine_ls_number_restraints 0
_refine_ls_restrained_S_all 1.074
_refine_ls_R_factor_all 0.0753
_refine_ls_R_factor_gt 0.0513
_refine_ls_shift/su_max 0.000
_refine_ls_shift/su_mean 0.000
_refine_ls_structure_factor_coef Fsqd
_refine_ls_weighting_details 'w=1/[\s^2^(Fo^2^)+(0.0852P)^2^+0.4902P] where P=(Fo^2^+2Fc^2^)/3'
_refine_ls_weighting_scheme calc
_refine_ls_wR_factor_gt 0.1428
_refine_ls_wR_factor_ref 0.1577
_reflns_Friedel_coverage 0.000
_reflns_number_gt 4339
_reflns_number_total 6212
_reflns_threshold_expression 'I > 2\s(I)'
_cod_data_source_file cm6b02230_si_005.cif
_cod_data_source_block Comp-2
_cod_database_code 4003287
_shelx_space_group_comment
;
The symmetry employed for this shelxl refinement is uniquely defined
by the following loop, which should always be used as a source of
symmetry information in preference to the above space-group names.
They are only intended as comments.
;
_shelx_estimated_absorpt_t_min 0.979
_shelx_estimated_absorpt_t_max 0.991
_shelxl_version_number 2014-3

loop_
_space_group_symop_operation_xyz
'x, y, z'
'-x+1/2, -y, z+1/2'
'x+1/2, -y+1/2, -z'
'-x, y+1/2, -z+1/2'
'-x, -y, -z'
'x-1/2, y, -z-1/2'
'-x-1/2, y-1/2, z'
'x, -y-1/2, z-1/2'

loop_
_atom_site_label
_atom_site_type_symbol
_atom_site_fract_x
_atom_site_fract_y
_atom_site_fract_z
_atom_site_U_iso_or_equiv
_atom_site_adp_type
_atom_site_occupancy
_atom_site_site_symmetry_order
_atom_site_calc_flag
_atom_site_refinement_flags_posn
_atom_site_refinement_flags_adp
C1 C 0.34009(5) 0.60649(9) 0.56973(9) 0.0216(2) Uani 1 1 d . .
C2 C 0.31022(5) 0.68772(9) 0.61902(9) 0.0220(2) Uani 1 1 d . .
C3 C 0.33704(5) 0.76397(9) 0.68476(10) 0.0243(2) Uani 1 1 d . .
H3 H 0.3762 0.7600 0.6959 0.029 Uiso 1 1 calc R U
C4 C 0.30733(5) 0.84233(9) 0.73173(10) 0.0275(3) Uani 1 1 d . .
H4 H 0.3258 0.8916 0.7759 0.033 Uiso 1 1 calc R U
C5 C 0.24883(6) 0.85035(10) 0.71476(11) 0.0296(3) Uani 1 1 d . .
H5 H 0.2287 0.9058 0.7467 0.036 Uiso 1 1 calc R U
C6 C 0.22142(5) 0.77967(10) 0.65340(10) 0.0274(3) Uani 1 1 d . .
H6 H 0.1823 0.7861 0.6433 0.033 Uiso 1 1 calc R U
C7 C 0.25081(5) 0.69569(9) 0.60380(9) 0.0228(2) Uani 1 1 d . .
C8 C 0.22370(5) 0.62066(9) 0.54145(10) 0.0237(2) Uani 1 1 d . .
C9 C 0.25271(5) 0.53867(9) 0.49338(10) 0.0234(2) Uani 1 1 d . .
C10 C 0.22496(5) 0.46130(10) 0.43007(10) 0.0274(3) Uani 1 1 d . .
H10 H 0.1857 0.4650 0.4204 0.033 Uiso 1 1 calc R U
C11 C 0.25423(6) 0.38281(10) 0.38372(11) 0.0300(3) Uani 1 1 d . .
H11 H 0.2351 0.3312 0.3435 0.036 Uiso 1 1 calc R U
C12 C 0.31311(5) 0.37712(10) 0.39479(10) 0.0284(3) Uani 1 1 d . .
H12 H 0.3331 0.3225 0.3610 0.034 Uiso 1 1 calc R U
C13 C 0.34127(5) 0.44967(9) 0.45371(10) 0.0249(2) Uani 1 1 d . .
H13 H 0.3807 0.4454 0.4596 0.030 Uiso 1 1 calc R U
C14 C 0.31205(5) 0.53207(9) 0.50665(9) 0.0220(2) Uani 1 1 d . .
C15 C 0.40220(5) 0.60135(9) 0.58098(9) 0.0211(2) Uani 1 1 d . .
C16 C 0.43610(5) 0.66619(9) 0.51777(9) 0.0226(2) Uani 1 1 d . .
C17 C 0.41383(5) 0.73935(10) 0.44328(10) 0.0281(3) Uani 1 1 d . .
H17 H 0.3745 0.7460 0.4357 0.034 Uiso 1 1 calc R U
C18 C 0.44831(6) 0.79980(11) 0.38285(11) 0.0327(3) Uani 1 1 d . .
H18 H 0.4329 0.8488 0.3342 0.039 Uiso 1 1 calc R U
C19 C 0.50706(6) 0.79016(11) 0.39189(11) 0.0336(3) Uani 1 1 d . .
H19 H 0.5306 0.8311 0.3475 0.040 Uiso 1 1 calc R U
C20 C 0.53019(5) 0.72288(10) 0.46345(10) 0.0284(3) Uani 1 1 d . .
H20 H 0.5696 0.7185 0.4697 0.034 Uiso 1 1 calc R U
C21 C 0.49568(5) 0.65896(9) 0.52913(9) 0.0230(2) Uani 1 1 d . .
N1 N 0.52061(4) 0.59418(8) 0.59921(8) 0.0242(2) Uani 1 1 d . .
C22 C 0.48790(5) 0.53303(9) 0.66028(9) 0.0228(2) Uani 1 1 d . .
C23 C 0.51410(5) 0.46621(10) 0.73650(10) 0.0287(3) Uani 1 1 d . .
H23 H 0.5537 0.4643 0.7406 0.034 Uiso 1 1 calc R U
C24 C 0.48360(6) 0.40548(11) 0.80318(11) 0.0331(3) Uani 1 1 d . .
H24 H 0.5019 0.3624 0.8540 0.040 Uiso 1 1 calc R U
C25 C 0.42405(6) 0.40591(10) 0.79757(11) 0.0320(3) Uani 1 1 d . .
H25 H 0.4029 0.3633 0.8447 0.038 Uiso 1 1 calc R U
C26 C 0.39749(5) 0.46732(10) 0.72465(10) 0.0265(3) Uani 1 1 d . .
H26 H 0.3579 0.4660 0.7207 0.032 Uiso 1 1 calc R U
C27 C 0.42795(5) 0.53347(9) 0.65413(9) 0.0217(2) Uani 1 1 d . .
O1 O 0.16697(3) 0.62971(7) 0.52398(8) 0.0299(2) Uani 1 1 d . .
C28 C 0.13404(5) 0.56484(12) 0.59324(12) 0.0360(3) Uani 1 1 d . .
H28A H 0.0959 0.5604 0.5654 0.054 Uiso 1 1 calc R U
H28B H 0.1333 0.5948 0.6655 0.054 Uiso 1 1 calc R U
H28C H 0.1504 0.4952 0.5961 0.054 Uiso 1 1 calc R U

loop_
_atom_site_aniso_label
_atom_site_aniso_U_11
_atom_site_aniso_U_22
_atom_site_aniso_U_33
_atom_site_aniso_U_23
_atom_site_aniso_U_13
_atom_site_aniso_U_12
C1 0.0186(5) 0.0226(5) 0.0234(5) 0.0011(4) 0.0001(4) -0.0006(4)
C2 0.0214(5) 0.0216(5) 0.0231(5) 0.0016(4) 0.0001(4) 0.0000(4)
C3 0.0228(5) 0.0243(6) 0.0259(6) 0.0001(5) 0.0003(4) -0.0002(4)
C4 0.0303(6) 0.0244(6) 0.0279(6) -0.0021(5) -0.0006(5) 0.0002(5)
C5 0.0311(6) 0.0265(6) 0.0312(6) -0.0014(5) 0.0004(5) 0.0089(5)
C6 0.0240(6) 0.0272(6) 0.0309(6) 0.0015(5) -0.0004(5) 0.0063(5)
C7 0.0212(5) 0.0238(5) 0.0235(5) 0.0026(4) 0.0000(4) 0.0024(4)
C8 0.0178(5) 0.0270(6) 0.0263(6) 0.0035(5) -0.0023(4) 0.0010(4)
C9 0.0206(5) 0.0247(6) 0.0251(6) 0.0020(4) -0.0018(4) -0.0011(4)
C10 0.0228(6) 0.0304(6) 0.0290(6) 0.0006(5) -0.0051(5) -0.0026(5)
C11 0.0308(6) 0.0286(6) 0.0306(6) -0.0024(5) -0.0050(5) -0.0053(5)
C12 0.0306(6) 0.0272(6) 0.0274(6) -0.0036(5) -0.0008(5) 0.0013(5)
C13 0.0228(5) 0.0260(6) 0.0259(6) -0.0004(5) -0.0002(4) 0.0003(4)
C14 0.0215(5) 0.0215(5) 0.0230(5) 0.0014(4) -0.0014(4) -0.0009(4)
C15 0.0190(5) 0.0209(5) 0.0234(5) -0.0034(4) -0.0001(4) 0.0000(4)
C16 0.0218(5) 0.0227(5) 0.0232(5) -0.0010(4) -0.0002(4) -0.0010(4)
C17 0.0250(6) 0.0284(6) 0.0308(6) 0.0044(5) -0.0027(5) -0.0009(5)
C18 0.0331(7) 0.0327(7) 0.0324(7) 0.0082(6) -0.0039(5) -0.0045(5)
C19 0.0322(7) 0.0346(7) 0.0339(7) 0.0059(6) 0.0018(5) -0.0098(6)
C20 0.0227(6) 0.0306(6) 0.0319(7) -0.0005(5) 0.0015(5) -0.0045(5)
C21 0.0217(5) 0.0230(6) 0.0241(6) -0.0023(4) 0.0002(4) -0.0014(4)
N1 0.0207(5) 0.0245(5) 0.0275(5) -0.0019(4) -0.0002(4) -0.0004(4)
C22 0.0215(5) 0.0220(5) 0.0248(6) -0.0035(4) -0.0009(4) -0.0002(4)
C23 0.0252(6) 0.0282(6) 0.0327(6) -0.0013(5) -0.0049(5) 0.0026(5)
C24 0.0357(7) 0.0296(6) 0.0338(7) 0.0053(5) -0.0077(6) 0.0022(5)
C25 0.0343(7) 0.0309(6) 0.0309(7) 0.0055(5) 0.0005(5) -0.0049(5)
C26 0.0238(5) 0.0277(6) 0.0279(6) 0.0003(5) 0.0008(5) -0.0029(5)
C27 0.0207(5) 0.0213(5) 0.0231(5) -0.0027(4) -0.0005(4) -0.0005(4)
O1 0.0194(4) 0.0328(5) 0.0373(5) 0.0038(4) -0.0036(4) 0.0019(3)
C28 0.0223(6) 0.0426(8) 0.0430(8) 0.0056(6) 0.0026(5) -0.0007(5)

loop_
_atom_type_symbol
_atom_type_description
_atom_type_scat_dispersion_real
_atom_type_scat_dispersion_imag
_atom_type_scat_source
C C 0.0033 0.0016 'International Tables Vol C Tables 4.2.6.8 and 6.1.1.4'
H H 0.0000 0.0000 'International Tables Vol C Tables 4.2.6.8 and 6.1.1.4'
N N 0.0061 0.0033 'International Tables Vol C Tables 4.2.6.8 and 6.1.1.4'
O O 0.0106 0.0060 'International Tables Vol C Tables 4.2.6.8 and 6.1.1.4'

loop_
_geom_angle_atom_site_label_1
_geom_angle_atom_site_label_2
_geom_angle_atom_site_label_3
_geom_angle
C2 C1 C14 120.38(10)
C2 C1 C15 119.83(10)
C14 C1 C15 119.75(10)
C1 C2 C3 122.07(10)
C1 C2 C7 119.86(10)
C3 C2 C7 118.07(10)
C4 C3 C2 121.19(11)
C4 C3 H3 119.4
C2 C3 H3 119.4
C3 C4 C5 120.23(11)
C3 C4 H4 119.9
C5 C4 H4 119.9
C6 C5 C4 120.80(11)
C6 C5 H5 119.6
C4 C5 H5 119.6
C5 C6 C7 120.79(11)
C5 C6 H6 119.6
C7 C6 H6 119.6
C8 C7 C6 122.22(11)
C8 C7 C2 118.87(10)
C6 C7 C2 118.91(11)
O1 C8 C9 119.02(10)
O1 C8 C7 119.07(10)
C9 C8 C7 121.88(10)
C8 C9 C14 119.22(10)
C8 C9 C10 121.96(11)
C14 C9 C10 118.82(11)
C11 C10 C9 120.74(11)
C11 C10 H10 119.6
C9 C10 H10 119.6
C10 C11 C12 120.66(11)
C10 C11 H11 119.7
C12 C11 H11 119.7
C13 C12 C11 120.52(12)
C13 C12 H12 119.7
C11 C12 H12 119.7
C12 C13 C14 120.84(11)
C12 C13 H13 119.6
C14 C13 H13 119.6
C1 C14 C13 121.83(10)
C1 C14 C9 119.77(10)
C13 C14 C9 118.39(10)
C27 C15 C16 118.62(10)
C27 C15 C1 121.65(10)
C16 C15 C1 119.73(10)
C15 C16 C17 122.73(11)
C15 C16 C21 118.68(10)
C17 C16 C21 118.59(10)
C18 C17 C16 120.68(12)
C18 C17 H17 119.7
C16 C17 H17 119.7
C17 C18 C19 120.55(12)
C17 C18 H18 119.7
C19 C18 H18 119.7
C20 C19 C18 120.80(12)
C20 C19 H19 119.6
C18 C19 H19 119.6
C19 C20 C21 120.51(11)
C19 C20 H20 119.7
C21 C20 H20 119.7
N1 C21 C20 118.21(11)
N1 C21 C16 122.97(10)
C20 C21 C16 118.82(11)
C22 N1 C21 118.05(10)
N1 C22 C23 118.21(10)
N1 C22 C27 123.28(11)
C23 C22 C27 118.49(11)
C24 C23 C22 121.27(11)
C24 C23 H23 119.4
C22 C23 H23 119.4
C23 C24 C25 120.42(12)
C23 C24 H24 119.8
C25 C24 H24 119.8
C26 C25 C24 120.09(12)
C26 C25 H25 120.0
C24 C25 H25 120.0
C25 C26 C27 121.29(11)
C25 C26 H26 119.4
C27 C26 H26 119.4
C15 C27 C26 123.16(10)
C15 C27 C22 118.38(10)
C26 C27 C22 118.43(10)
C8 O1 C28 113.36(9)
O1 C28 H28A 109.5
O1 C28 H28B 109.5
H28A C28 H28B 109.5
O1 C28 H28C 109.5
H28A C28 H28C 109.5
H28B C28 H28C 109.5

loop_
_geom_bond_atom_site_label_1
_geom_bond_atom_site_label_2
_geom_bond_distance
C1 C2 1.4085(16)
C1 C14 1.4101(16)
C1 C15 1.4964(15)
C2 C3 1.4314(16)
C2 C7 1.4398(16)
C3 C4 1.3666(16)
C3 H3 0.9500
C4 C5 1.4215(18)
C4 H4 0.9500
C5 C6 1.3582(18)
C5 H5 0.9500
C6 C7 1.4309(17)
C6 H6 0.9500
C7 C8 1.3999(17)
C8 O1 1.3816(13)
C8 C9 1.3988(17)
C9 C14 1.4338(16)
C9 C10 1.4345(17)
C10 C11 1.3591(18)
C10 H10 0.9500
C11 C12 1.4195(18)
C11 H11 0.9500
C12 C13 1.3665(17)
C12 H12 0.9500
C13 C14 1.4324(16)
C13 H13 0.9500
C15 C27 1.4059(16)
C15 C16 1.4065(16)
C16 C17 1.4265(16)
C16 C21 1.4376(16)
C17 C18 1.3624(18)
C17 H17 0.9500
C18 C19 1.4178(19)
C18 H18 0.9500
C19 C20 1.3614(18)
C19 H19 0.9500
C20 C21 1.4254(16)
C20 H20 0.9500
C21 N1 1.3476(15)
N1 C22 1.3469(15)
C22 C23 1.4275(17)
C22 C27 1.4387(15)
C23 C24 1.3553(18)
C23 H23 0.9500
C24 C25 1.4288(18)
C24 H24 0.9500
C25 C26 1.3626(17)
C25 H25 0.9500
C26 C27 1.4252(16)
C26 H26 0.9500
O1 C28 1.4373(16)
C28 H28A 0.9800
C28 H28B 0.9800
C28 H28C 0.9800

loop_
_geom_torsion_atom_site_label_1
_geom_torsion_atom_site_label_2
_geom_torsion_atom_site_label_3
_geom_torsion_atom_site_label_4
_geom_torsion
C14 C1 C2 C3 179.18(11)
C15 C1 C2 C3 -3.11(17)
C14 C1 C2 C7 -0.82(17)
C15 C1 C2 C7 176.89(10)
C1 C2 C3 C4 179.88(11)
C7 C2 C3 C4 -0.13(17)
C2 C3 C4 C5 -0.86(18)
C3 C4 C5 C6 1.12(19)
C4 C5 C6 C7 -0.36(19)
C5 C6 C7 C8 179.01(12)
C5 C6 C7 C2 -0.63(18)
C1 C2 C7 C8 1.21(16)
C3 C2 C7 C8 -178.79(11)
C1 C2 C7 C6 -179.14(11)
C3 C2 C7 C6 0.87(16)
C6 C7 C8 O1 2.27(18)
C2 C7 C8 O1 -178.09(10)
C6 C7 C8 C9 -179.88(11)
C2 C7 C8 C9 -0.24(17)
O1 C8 C9 C14 176.75(10)
C7 C8 C9 C14 -1.10(18)
O1 C8 C9 C10 -2.60(18)
C7 C8 C9 C10 179.55(11)
C8 C9 C10 C11 179.59(12)
C14 C9 C10 C11 0.24(18)
C9 C10 C11 C12 -1.54(19)
C10 C11 C12 C13 1.02(19)
C11 C12 C13 C14 0.83(19)
C2 C1 C14 C13 178.76(11)
C15 C1 C14 C13 1.05(17)
C2 C1 C14 C9 -0.53(17)
C15 C1 C14 C9 -178.24(10)
C12 C13 C14 C1 178.62(11)
C12 C13 C14 C9 -2.08(17)
C8 C9 C14 C1 1.49(17)
C10 C9 C14 C1 -179.14(11)
C8 C9 C14 C13 -177.83(11)
C10 C9 C14 C13 1.54(16)
C2 C1 C15 C27 100.98(13)
C14 C1 C15 C27 -81.30(15)
C2 C1 C15 C16 -78.57(14)
C14 C1 C15 C16 99.16(13)
C27 C15 C16 C17 -178.44(11)
C1 C15 C16 C17 1.12(17)
C27 C15 C16 C21 1.16(16)
C1 C15 C16 C21 -179.28(10)
C15 C16 C17 C18 -179.28(12)
C21 C16 C17 C18 1.13(18)
C16 C17 C18 C19 0.8(2)
C17 C18 C19 C20 -2.1(2)
C18 C19 C20 C21 1.4(2)
C19 C20 C21 N1 -179.55(12)
C19 C20 C21 C16 0.53(18)
C15 C16 C21 N1 -1.32(17)
C17 C16 C21 N1 178.29(11)
C15 C16 C21 C20 178.60(11)
C17 C16 C21 C20 -1.79(17)
C20 C21 N1 C22 -179.25(10)
C16 C21 N1 C22 0.66(17)
C21 N1 C22 C23 -178.45(10)
C21 N1 C22 C27 0.11(17)
N1 C22 C23 C24 177.56(12)
C27 C22 C23 C24 -1.07(18)
C22 C23 C24 C25 0.9(2)
C23 C24 C25 C26 0.2(2)
C24 C25 C26 C27 -1.15(19)
C16 C15 C27 C26 177.65(11)
C1 C15 C27 C26 -1.90(17)
C16 C15 C27 C22 -0.45(16)
C1 C15 C27 C22 180.00(10)
C25 C26 C27 C15 -177.15(12)
C25 C26 C27 C22 0.95(17)
N1 C22 C27 C15 -0.21(17)
C23 C22 C27 C15 178.34(10)
N1 C22 C27 C26 -178.40(11)
C23 C22 C27 C26 0.15(16)
C9 C8 O1 C28 82.81(14)
C7 C8 O1 C28 -99.28(13)
